data_7102979
loop_
_publ_author_name
'Cui, Lu'
'Gadde, Suresh'
'Shukla, Atindra D'
'Sun, Hao'
'Mague, Joel T'
'Kaifer, Angel E'

_publ_section_title
;
 Dimerization of aromatic ureido pyrimidinedione derivatives:
 observation of an unexpected tautomer in the solid state.
;
_journal_issue 12
_journal_name_full 'Chemical communications (Cambridge, England)'
_journal_page_first 1446
_journal_page_last 1448
_journal_paper_doi 10.1039/b717285k
_journal_year 2008
_chemical_formula_moiety 'C21 H20 N4 O3'
_chemical_formula_sum 'C21 H20 N4 O3'
_chemical_formula_weight 376.41
_chemical_name_systematic
;
1-(5,5-Diallyl-4,6-dioxo-1,4,5,6-tetrahydropyrimidin-
2-yl)-3-(2-naphthyl)urea
;
_space_group_IT_number 14
_symmetry_cell_setting monoclinic
_symmetry_space_group_name_Hall '-P 2ybc'
_symmetry_space_group_name_H-M 'P 1 21/c 1'
_atom_sites_solution_hydrogens geom
_atom_sites_solution_primary direct
_atom_sites_solution_secondary difmap
_audit_creation_method SHELXL-97
_cell_angle_alpha 90.00
_cell_angle_beta 112.778(1)
_cell_angle_gamma 90.00
_cell_formula_units_Z 4
_cell_length_a 12.318(1)
_cell_length_b 15.813(2)
_cell_length_c 10.762(1)
_cell_measurement_reflns_used 7690
_cell_measurement_temperature 200(2)
_cell_measurement_theta_max 28.32
_cell_measurement_theta_min 2.21
_cell_volume 1932.8(4)
_computing_cell_refinement 'Bruker APEX2 (Bruker-AXS, 2006)'
_computing_data_collection 'Bruker APEX2 (Bruker-AXS, 2006)'
_computing_data_reduction 'Bruker SAINT+ (Bruker-AXS, 2006a)'
_computing_molecular_graphics 'Bruker APEX2 (Bruker-AXS, 2006)'
_computing_publication_material 'Bruker APEX2 (Bruker-AXS, 2006)'
_computing_structure_refinement 'SHELXL-97 (Sheldrick, 1997)'
_computing_structure_solution 'SHELXS-97 (Sheldrick, 1997)'
_diffrn_ambient_temperature 200(2)
_diffrn_measured_fraction_theta_full 0.958
_diffrn_measured_fraction_theta_max 0.958
_diffrn_measurement_device_type 'Bruker-AXS Smart APEX CCD area detector'
_diffrn_measurement_method 'phi and omega scans'
_diffrn_radiation_monochromator graphite
_diffrn_radiation_source 'fine-focus sealed tube'
_diffrn_radiation_type MoK\a
_diffrn_radiation_wavelength 0.71073
_diffrn_reflns_av_R_equivalents 0.0299
_diffrn_reflns_av_sigmaI/netI 0.0275
_diffrn_reflns_limit_h_max 16
_diffrn_reflns_limit_h_min -16
_diffrn_reflns_limit_k_max 20
_diffrn_reflns_limit_k_min -20
_diffrn_reflns_limit_l_max 13
_diffrn_reflns_limit_l_min -13
_diffrn_reflns_number 16918
_diffrn_reflns_theta_full 28.32
_diffrn_reflns_theta_max 28.32
_diffrn_reflns_theta_min 1.79
_exptl_absorpt_coefficient_mu 0.089
_exptl_absorpt_correction_T_max 0.9912
_exptl_absorpt_correction_T_min 0.9303
_exptl_absorpt_correction_type multi-scan
_exptl_absorpt_process_details 'SADABS (Sheldrick, 2007)'
_exptl_crystal_colour colourless
_exptl_crystal_density_diffrn 1.294
_exptl_crystal_density_method 'not measured'
_exptl_crystal_description Block
_exptl_crystal_F_000 792
_exptl_crystal_size_max 0.17
_exptl_crystal_size_mid 0.16
_exptl_crystal_size_min 0.10
_refine_diff_density_max 0.380
_refine_diff_density_min -0.241
_refine_diff_density_rms 0.043
_refine_ls_extinction_coef 0.0176(15)
_refine_ls_extinction_expression Fc^*^=kFc[1+0.001xFc^2^\l^3^/sin(2\q)]^-1/4^
_refine_ls_extinction_method SHELXL
_refine_ls_goodness_of_fit_ref 1.031
_refine_ls_hydrogen_treatment mixed
_refine_ls_matrix_type full
_refine_ls_number_parameters 266
_refine_ls_number_reflns 4622
_refine_ls_number_restraints 0
_refine_ls_restrained_S_all 1.031
_refine_ls_R_factor_all 0.0656
_refine_ls_R_factor_gt 0.0482
_refine_ls_shift/su_max 0.001
_refine_ls_shift/su_mean 0.000
_refine_ls_structure_factor_coef Fsqd
_refine_ls_weighting_details 'calc w=1/[\s^2^(Fo^2^)+(0.0589P)^2^+0.5078P] where P=(Fo^2^+2Fc^2^)/3'
_refine_ls_weighting_scheme calc
_refine_ls_wR_factor_gt 0.1174
_refine_ls_wR_factor_ref 0.1301
_reflns_number_gt 3472
_reflns_number_total 4622
_reflns_threshold_expression >2\s(I)
_cod_data_source_file b717285k.txt
_cod_data_source_block aek006
_cod_depositor_comments
;
The following automatic conversions were performed:
'_symmetry_cell_setting' value 'Monoclinic' changed to 'monoclinic'
according to '/home/saulius/struct/CIF-dictionaries/cif_core.dic'
dictionary named 'cif_core.dic' version 2.4.1 from 2010-06-29.

Automatic conversion script
Id: cif_fix_enum 1527 2010-12-29 10:47:43Z saulius 
;
_cod_original_sg_symbol_Hall 'P -2yc'
_cod_original_sg_symbol_H-M P2(1)/c
_cod_database_code 7102979

loop_
_symmetry_equiv_pos_as_xyz
'x, y, z'
'-x, y+1/2, -z+1/2'
'-x, -y, -z'
'x, -y-1/2, z-1/2'

loop_
_atom_site_label
_atom_site_type_symbol
_atom_site_fract_x
_atom_site_fract_y
_atom_site_fract_z
_atom_site_U_iso_or_equiv
_atom_site_adp_type
_atom_site_occupancy
_atom_site_symmetry_multiplicity
_atom_site_calc_flag
_atom_site_refinement_flags
_atom_site_disorder_assembly
_atom_site_disorder_group
O1 O 0.27031(10) -0.01708(8) 0.71731(10) 0.0469(3) Uani 1 1 d . . .
O2 O 0.53929(12) 0.11910(9) 1.00682(12) 0.0642(4) Uani 1 1 d . . .
O3 O 0.75115(10) 0.10973(9) 0.72344(12) 0.0596(4) Uani 1 1 d . . .
N1 N 0.20952(11) -0.07519(8) 0.50790(12) 0.0354(3) Uani 1 1 d . . .
N2 N 0.38929(10) -0.00925(8) 0.59657(12) 0.0337(3) Uani 1 1 d . . .
N3 N 0.57195(10) 0.05007(8) 0.65653(11) 0.0355(3) Uani 1 1 d . . .
N4 N 0.47190(12) 0.05472(9) 0.80586(12) 0.0418(3) Uani 1 1 d . . .
C1 C 0.09678(12) -0.10514(9) 0.49339(14) 0.0355(3) Uani 1 1 d . . .
C2 C 0.03376(14) -0.14814(11) 0.37158(17) 0.0495(4) Uani 1 1 d . . .
H2 H 0.0685 -0.1561 0.3075 0.059 Uiso 1 1 calc R . .
C3 C -0.07646(16) -0.17829(13) 0.34546(19) 0.0571(5) Uani 1 1 d . . .
H3 H -0.1178 -0.2068 0.2629 0.068 Uiso 1 1 calc R . .
C4 C -0.13067(14) -0.16801(10) 0.43864(18) 0.0452(4) Uani 1 1 d . . .
C5 C -0.24572(15) -0.19806(12) 0.4146(2) 0.0565(5) Uani 1 1 d . . .
H5 H -0.2888 -0.2270 0.3329 0.068 Uiso 1 1 calc R . .
C6 C -0.29541(15) -0.18618(12) 0.5060(2) 0.0548(5) Uani 1 1 d . . .
H6 H -0.3720 -0.2076 0.4887 0.066 Uiso 1 1 calc R . .
C7 C -0.23363(15) -0.14232(12) 0.6262(2) 0.0543(5) Uani 1 1 d . . .
H7 H -0.2692 -0.1333 0.6893 0.065 Uiso 1 1 calc R . .
C8 C -0.12261(15) -0.11245(12) 0.65303(17) 0.0498(4) Uani 1 1 d . . .
H8 H -0.0818 -0.0829 0.7348 0.060 Uiso 1 1 calc R . .
C9 C -0.06755(13) -0.12497(10) 0.56070(16) 0.0398(3) Uani 1 1 d . . .
C10 C 0.04724(13) -0.09379(10) 0.58648(15) 0.0393(3) Uani 1 1 d . . .
H10 H 0.0899 -0.0650 0.6684 0.047 Uiso 1 1 calc R . .
C11 C 0.28563(13) -0.03333(9) 0.61410(14) 0.0343(3) Uani 1 1 d . . .
C12 C 0.48105(12) 0.03294(9) 0.68822(13) 0.0330(3) Uani 1 1 d . . .
C13 C 0.55649(15) 0.09925(11) 0.90729(15) 0.0436(4) Uani 1 1 d . . .
C14 C 0.66809(13) 0.11994(10) 0.88685(14) 0.0400(4) Uani 1 1 d . . .
C15 C 0.66524(14) 0.09244(10) 0.74920(15) 0.0407(4) Uani 1 1 d . . .
C16 C 0.68825(15) 0.21704(10) 0.90162(16) 0.0449(4) Uani 1 1 d . . .
H16A H 0.6859 0.2353 0.9885 0.054 Uiso 1 1 calc R . .
H16B H 0.7677 0.2300 0.9040 0.054 Uiso 1 1 calc R . .
C17 C 0.59934(17) 0.26649(11) 0.79039(17) 0.0520(4) Uani 1 1 d . . .
H17 H 0.6069 0.2669 0.7058 0.062 Uiso 1 1 calc R . .
C18 C 0.51254(18) 0.30894(13) 0.7996(2) 0.0650(5) Uani 1 1 d . . .
H18A H 0.5018 0.3102 0.8824 0.078 Uiso 1 1 calc R . .
H18B H 0.4598 0.3388 0.7236 0.078 Uiso 1 1 calc R . .
C19 C 0.77157(16) 0.07450(12) 0.99935(16) 0.0513(4) Uani 1 1 d . . .
H19A H 0.8462 0.0915 0.9919 0.062 Uiso 1 1 calc R . .
H19B H 0.7746 0.0943 1.0879 0.062 Uiso 1 1 calc R . .
C20 C 0.7641(2) -0.02044(14) 0.9958(2) 0.0676(6) Uani 1 1 d . . .
H20 H 0.6952 -0.0452 0.9996 0.081 Uiso 1 1 calc R . .
C21 C 0.8422(3) -0.07026(19) 0.9882(3) 0.1000(9) Uani 1 1 d . . .
H21A H 0.9125 -0.0481 0.9842 0.120 Uiso 1 1 calc R . .
H21B H 0.8304 -0.1297 0.9865 0.120 Uiso 1 1 calc R . .
H1N H 0.2297(14) -0.0836(10) 0.4374(17) 0.041(4) Uiso 1 1 d . . .
H2N H 0.3980(14) -0.0209(10) 0.5224(18) 0.040(4) Uiso 1 1 d . . .
H4N H 0.4023(18) 0.0367(12) 0.811(2) 0.061(6) Uiso 1 1 d . . .

loop_
_atom_site_aniso_label
_atom_site_aniso_U_11
_atom_site_aniso_U_22
_atom_site_aniso_U_33
_atom_site_aniso_U_23
_atom_site_aniso_U_13
_atom_site_aniso_U_12
O1 0.0469(6) 0.0652(7) 0.0348(6) -0.0105(5) 0.0227(5) -0.0148(5)
O2 0.0698(9) 0.0933(10) 0.0407(6) -0.0276(6) 0.0337(6) -0.0326(7)
O3 0.0484(7) 0.0936(10) 0.0450(7) -0.0279(6) 0.0270(6) -0.0296(7)
N1 0.0339(6) 0.0424(7) 0.0311(6) -0.0033(5) 0.0139(5) -0.0042(5)
N2 0.0367(7) 0.0396(7) 0.0271(6) -0.0045(5) 0.0148(5) -0.0057(5)
N3 0.0364(6) 0.0429(7) 0.0283(6) -0.0063(5) 0.0138(5) -0.0067(5)
N4 0.0446(8) 0.0545(8) 0.0314(6) -0.0101(5) 0.0201(6) -0.0163(6)
C1 0.0332(7) 0.0365(8) 0.0360(7) 0.0011(6) 0.0127(6) -0.0004(6)
C2 0.0425(9) 0.0600(10) 0.0490(9) -0.0162(8) 0.0211(7) -0.0102(8)
C3 0.0447(10) 0.0689(12) 0.0582(11) -0.0241(9) 0.0205(8) -0.0155(8)
C4 0.0365(8) 0.0419(9) 0.0570(10) -0.0022(7) 0.0180(7) -0.0024(6)
C5 0.0404(9) 0.0565(11) 0.0721(12) -0.0094(9) 0.0213(9) -0.0080(8)
C6 0.0371(9) 0.0551(10) 0.0749(13) 0.0084(9) 0.0247(9) -0.0012(7)
C7 0.0451(10) 0.0626(11) 0.0622(11) 0.0145(9) 0.0287(9) 0.0046(8)
C8 0.0434(9) 0.0631(11) 0.0461(9) 0.0076(8) 0.0207(7) -0.0002(8)
C9 0.0363(8) 0.0405(8) 0.0425(8) 0.0094(6) 0.0153(6) 0.0033(6)
C10 0.0361(8) 0.0463(8) 0.0341(7) 0.0022(6) 0.0120(6) -0.0023(6)
C11 0.0358(7) 0.0367(7) 0.0315(7) 0.0006(6) 0.0143(6) -0.0023(6)
C12 0.0392(8) 0.0336(7) 0.0272(6) -0.0011(5) 0.0138(6) -0.0028(6)
C13 0.0512(9) 0.0519(9) 0.0311(7) -0.0085(6) 0.0196(7) -0.0129(7)
C14 0.0417(8) 0.0499(9) 0.0285(7) -0.0089(6) 0.0138(6) -0.0107(7)
C15 0.0410(8) 0.0511(9) 0.0325(7) -0.0084(6) 0.0171(6) -0.0088(7)
C16 0.0491(9) 0.0509(9) 0.0354(8) -0.0101(7) 0.0170(7) -0.0139(7)
C17 0.0626(11) 0.0513(10) 0.0439(9) -0.0061(7) 0.0225(8) -0.0131(8)
C18 0.0560(12) 0.0589(12) 0.0764(14) -0.0027(10) 0.0216(10) -0.0107(9)
C19 0.0528(10) 0.0616(11) 0.0342(8) -0.0063(7) 0.0112(7) -0.0035(8)
C20 0.0779(14) 0.0683(13) 0.0513(11) -0.0011(9) 0.0192(10) -0.0010(11)
C21 0.107(2) 0.0783(17) 0.107(2) -0.0133(15) 0.0327(18) 0.0076(16)

loop_
_atom_type_symbol
_atom_type_description
_atom_type_scat_dispersion_real
_atom_type_scat_dispersion_imag
_atom_type_scat_source
C C 0.0033 0.0016 'International Tables Vol C Tables 4.2.6.8 and 6.1.1.4'
H H 0.0000 0.0000 'International Tables Vol C Tables 4.2.6.8 and 6.1.1.4'
N N 0.0061 0.0033 'International Tables Vol C Tables 4.2.6.8 and 6.1.1.4'
O O 0.0106 0.0060 'International Tables Vol C Tables 4.2.6.8 and 6.1.1.4'

loop_
_geom_angle_atom_site_label_1
_geom_angle_atom_site_label_2
_geom_angle_atom_site_label_3
_geom_angle
_geom_angle_site_symmetry_1
_geom_angle_site_symmetry_3
_geom_angle_publ_flag
C11 N1 C1 126.26(12) . . ?
C11 N1 H1N 117.7(11) . . ?
C1 N1 H1N 116.0(11) . . ?
C12 N2 C11 125.33(12) . . ?
C12 N2 H2N 114.2(11) . . ?
C11 N2 H2N 120.5(11) . . ?
C12 N3 C15 117.97(12) . . ?
C12 N4 C13 123.97(13) . . ?
C12 N4 H4N 113.0(12) . . ?
C13 N4 H4N 123.1(12) . . ?
C10 C1 C2 120.05(14) . . ?
C10 C1 N1 124.73(13) . . ?
C2 C1 N1 115.22(13) . . ?
C3 C2 C1 120.39(15) . . ?
C3 C2 H2 119.8 . . ?
C1 C2 H2 119.8 . . ?
C2 C3 C4 121.38(16) . . ?
C2 C3 H3 119.3 . . ?
C4 C3 H3 119.3 . . ?
C3 C4 C9 118.25(14) . . ?
C3 C4 C5 123.00(16) . . ?
C9 C4 C5 118.75(16) . . ?
C6 C5 C4 121.29(18) . . ?
C6 C5 H5 119.4 . . ?
C4 C5 H5 119.4 . . ?
C5 C6 C7 120.01(16) . . ?
C5 C6 H6 120.0 . . ?
C7 C6 H6 120.0 . . ?
C8 C7 C6 120.42(17) . . ?
C8 C7 H7 119.8 . . ?
C6 C7 H7 119.8 . . ?
C7 C8 C9 120.96(17) . . ?
C7 C8 H8 119.5 . . ?
C9 C8 H8 119.5 . . ?
C4 C9 C8 118.56(14) . . ?
C4 C9 C10 119.74(14) . . ?
C8 C9 C10 121.68(15) . . ?
C1 C10 C9 120.19(14) . . ?
C1 C10 H10 119.9 . . ?
C9 C10 H10 119.9 . . ?
O1 C11 N1 125.12(13) . . ?
O1 C11 N2 121.96(13) . . ?
N1 C11 N2 112.92(12) . . ?
N3 C12 N2 117.77(12) . . ?
N3 C12 N4 125.04(13) . . ?
N2 C12 N4 117.19(13) . . ?
O2 C13 N4 119.77(15) . . ?
O2 C13 C14 123.61(14) . . ?
N4 C13 C14 116.62(12) . . ?
C13 C14 C15 113.47(12) . . ?
C13 C14 C19 107.76(13) . . ?
C15 C14 C19 109.11(13) . . ?
C13 C14 C16 108.53(13) . . ?
C15 C14 C16 108.81(12) . . ?
C19 C14 C16 109.09(13) . . ?
O3 C15 N3 119.95(13) . . ?
O3 C15 C14 117.24(13) . . ?
N3 C15 C14 122.81(13) . . ?
C17 C16 C14 113.40(13) . . ?
C17 C16 H16A 108.9 . . ?
C14 C16 H16A 108.9 . . ?
C17 C16 H16B 108.9 . . ?
C14 C16 H16B 108.9 . . ?
H16A C16 H16B 107.7 . . ?
C18 C17 C16 125.42(18) . . ?
C18 C17 H17 117.3 . . ?
C16 C17 H17 117.3 . . ?
C17 C18 H18A 120.0 . . ?
C17 C18 H18B 120.0 . . ?
H18A C18 H18B 120.0 . . ?
C20 C19 C14 114.74(15) . . ?
C20 C19 H19A 108.6 . . ?
C14 C19 H19A 108.6 . . ?
C20 C19 H19B 108.6 . . ?
C14 C19 H19B 108.6 . . ?
H19A C19 H19B 107.6 . . ?
C21 C20 C19 125.5(2) . . ?
C21 C20 H20 117.3 . . ?
C19 C20 H20 117.3 . . ?
C20 C21 H21A 120.0 . . ?
C20 C21 H21B 120.0 . . ?
H21A C21 H21B 120.0 . . ?

loop_
_geom_bond_atom_site_label_1
_geom_bond_atom_site_label_2
_geom_bond_distance
_geom_bond_site_symmetry_2
_geom_bond_publ_flag
O1 C11 1.2238(17) . ?
O2 C13 1.2110(18) . ?
O3 C15 1.2242(18) . ?
N1 C11 1.3392(18) . ?
N1 C1 1.4175(18) . ?
N1 H1N 0.895(17) . ?
N2 C12 1.3536(18) . ?
N2 C11 1.4133(18) . ?
N2 H2N 0.865(17) . ?
N3 C12 1.3188(18) . ?
N3 C15 1.3699(18) . ?
N4 C12 1.3581(18) . ?
N4 C13 1.3756(19) . ?
N4 H4N 0.93(2) . ?
C1 C10 1.372(2) . ?
C1 C2 1.413(2) . ?
C2 C3 1.362(2) . ?
C2 H2 0.9500 . ?
C3 C4 1.413(2) . ?
C3 H3 0.9500 . ?
C4 C9 1.415(2) . ?
C4 C5 1.420(2) . ?
C5 C6 1.358(3) . ?
C5 H5 0.9500 . ?
C6 C7 1.404(3) . ?
C6 H6 0.9500 . ?
C7 C8 1.368(2) . ?
C7 H7 0.9500 . ?
C8 C9 1.417(2) . ?
C8 H8 0.9500 . ?
C9 C10 1.420(2) . ?
C10 H10 0.9500 . ?
C13 C14 1.510(2) . ?
C14 C15 1.5311(19) . ?
C14 C19 1.553(2) . ?
C14 C16 1.554(2) . ?
C16 C17 1.493(2) . ?
C16 H16A 0.9900 . ?
C16 H16B 0.9900 . ?
C17 C18 1.299(3) . ?
C17 H17 0.9500 . ?
C18 H18A 0.9500 . ?
C18 H18B 0.9500 . ?
C19 C20 1.504(3) . ?
C19 H19A 0.9900 . ?
C19 H19B 0.9900 . ?
C20 C21 1.270(3) . ?
C20 H20 0.9500 . ?
C21 H21A 0.9500 . ?
C21 H21B 0.9500 . ?

loop_
_geom_hbond_atom_site_label_D
_geom_hbond_atom_site_label_H
_geom_hbond_atom_site_label_A
_geom_hbond_distance_DH
_geom_hbond_distance_HA
_geom_hbond_distance_DA
_geom_hbond_angle_DHA
_geom_hbond_site_symmetry_A
N1 H1N O3 0.895(17) 1.881(18) 2.7686(17) 171.0(15) 3_656
N2 H2N N3 0.865(17) 2.147(18) 3.0118(17) 177.5(15) 3_656
N4 H4N O1 0.93(2) 1.76(2) 2.5556(17) 141.7(18) .

loop_
_cod_related_entry_id
_cod_related_entry_database
_cod_related_entry_code
1 ChemSpider 21118634
